data_4131231
loop_
_publ_author_name
'Mukhopadhyay, Tufan K.'
'Rock, Christopher L.'
'Hong, Mannkyu'
'Ashley, Daniel C.'
'Groy, Thomas L.'
'Baik, Mu-Hyun'
'Trovitch, Ryan J.'

_publ_section_title
;
 Mechanistic Investigation of Bis(imino)pyridine Manganese Catalyzed
 Carbonyl and Carboxylate Hydrosilylation.
;
_journal_issue 13
_journal_name_full 'Journal of the American Chemical Society'
_journal_page_first 4901
_journal_page_last 4915
_journal_paper_doi 10.1021/jacs.7b00879
_journal_volume 139
_journal_year 2017
_chemical_formula_moiety 'C39 H42 Mn N3 P2'
_chemical_formula_sum 'C39 H42 Mn N3 P2'
_chemical_formula_weight 669.63
_chemical_name_common Ph2PPrPDIMnH
_space_group_crystal_system triclinic
_space_group_IT_number 2
_space_group_name_Hall '-P 1'
_space_group_name_H-M_alt 'P -1'
_atom_sites_solution_hydrogens geom
_atom_sites_solution_primary direct
_atom_sites_solution_secondary difmap
_cell_angle_alpha 79.8920(10)
_cell_angle_beta 87.5530(10)
_cell_angle_gamma 77.8400(10)
_cell_formula_units_Z 4
_cell_length_a 10.6382(4)
_cell_length_b 17.4039(7)
_cell_length_c 18.8993(7)
_cell_measurement_reflns_used 5272
_cell_measurement_temperature 123.00(10)
_cell_measurement_theta_max 25.3328
_cell_measurement_theta_min 2.2379
_cell_volume 3367.5(2)
_computing_cell_refinement 'SAINT V8.34A (Bruker AXS Inc., 2014)'
_computing_data_collection 'Bruker Instrument Service v2015.5.1.3'
_computing_data_reduction 'SAINT V8.34A (Bruker AXS Inc., 2014)'
_computing_molecular_graphics 'XShell ver. 6.3.1 (Bruker AXS, 2004)'
_computing_publication_material 'Bruker APEX2 v2014.11-0 (Bruker-AXS, 2014)'
_computing_structure_refinement 'SHELXL-2014/7 (Sheldrick, 2014)'
_computing_structure_solution 'SHELXTL XT-2014/4'
_diffrn_ambient_temperature 123.00(10)
_diffrn_detector_area_resol_mean 8.3330
_diffrn_measured_fraction_theta_full 0.999
_diffrn_measured_fraction_theta_max 0.999
_diffrn_measurement_device_type 'Bruker Smart APEX Diffractometer'
_diffrn_measurement_method '\w and \f scans'
_diffrn_radiation_monochromator graphite
_diffrn_radiation_type MoK\a
_diffrn_radiation_wavelength 0.71073
_diffrn_reflns_av_R_equivalents 0.0392
_diffrn_reflns_av_unetI/netI 0.0563
_diffrn_reflns_limit_h_max 12
_diffrn_reflns_limit_h_min -12
_diffrn_reflns_limit_k_max 20
_diffrn_reflns_limit_k_min -20
_diffrn_reflns_limit_l_max 22
_diffrn_reflns_limit_l_min -22
_diffrn_reflns_number 28219
_diffrn_reflns_theta_full 25.37
_diffrn_reflns_theta_max 25.37
_diffrn_reflns_theta_min 2.08
_diffrn_source 'fine-focus sealed tube'
_diffrn_source_type 'sealed tube'
_exptl_absorpt_coefficient_mu 0.520
_exptl_absorpt_correction_T_max 0.96
_exptl_absorpt_correction_T_min 0.88
_exptl_absorpt_correction_type multi-scan
_exptl_absorpt_process_details 'SADABS V2014/5 (Bruker AXS Inc.)'
_exptl_crystal_colour 'clear dark brown-green'
_exptl_crystal_density_diffrn 1.321
_exptl_crystal_density_method 'not measured'
_exptl_crystal_description block
_exptl_crystal_F_000 1408
_exptl_crystal_size_max 0.200
_exptl_crystal_size_mid 0.090
_exptl_crystal_size_min 0.075
_refine_diff_density_max 0.376
_refine_diff_density_min -0.447
_refine_ls_extinction_method none
_refine_ls_goodness_of_fit_ref 1.029
_refine_ls_hydrogen_treatment mixed
_refine_ls_matrix_type full
_refine_ls_number_parameters 823
_refine_ls_number_reflns 12336
_refine_ls_number_restraints 0
_refine_ls_restrained_S_all 1.029
_refine_ls_R_factor_all 0.0641
_refine_ls_R_factor_gt 0.0416
_refine_ls_shift/su_max 0.001
_refine_ls_shift/su_mean 0.000
_refine_ls_structure_factor_coef Fsqd
_refine_ls_weighting_details 'w=1/[\s^2^(Fo^2^)+(0.0407P)^2^+0.9990P] where P=(Fo^2^+2Fc^2^)/3'
_refine_ls_weighting_scheme calc
_refine_ls_wR_factor_gt 0.0883
_refine_ls_wR_factor_ref 0.0967
_reflns_number_gt 9258
_reflns_number_total 12336
_reflns_threshold_expression 'I > 2\s(I)'
_cod_data_source_file ja7b00879_si_002.cif
_cod_data_source_block Ph2PPrPDIMnH
_cod_database_code 4131231

loop_
_space_group_symop_operation_xyz
'x, y, z'
'-x, -y, -z'

loop_
_atom_site_type_symbol
_atom_site_label
_atom_site_fract_x
_atom_site_fract_y
_atom_site_fract_z
_atom_site_U_iso_or_equiv
_atom_site_adp_type
_atom_site_calc_flag
_atom_site_refinement_flags_adp
_atom_site_refinement_flags_posn
_atom_site_occupancy
Mn Mn1 0.83448(4) 0.74231(2) 0.37704(2) 0.01828(10) Uani d . . 1
P P1 0.76947(6) 0.85074(4) 0.42525(4) 0.01993(15) Uani d . . 1
P P2 0.73381(6) 0.64131(4) 0.39208(4) 0.01824(15) Uani d . . 1
N N1 0.9655(2) 0.70934(12) 0.45114(11) 0.0225(5) Uani d . . 1
N N2 0.98280(19) 0.74264(12) 0.32126(11) 0.0182(5) Uani d . . 1
N N3 0.76025(19) 0.77638(12) 0.28142(11) 0.0192(5) Uani d . . 1
C C1 1.2011(3) 0.69359(18) 0.47970(16) 0.0360(7) Uani d . . 1
H H1A 1.186 0.7331 0.5119 0.054 Uiso calc U R 1
H H1B 1.2795 0.6979 0.4514 0.054 Uiso calc U R 1
H H1C 1.2112 0.6399 0.5082 0.054 Uiso calc U R 1
C C2 1.0886(2) 0.70870(15) 0.42995(14) 0.0247(6) Uani d . . 1
C C3 1.1018(2) 0.72768(15) 0.35395(14) 0.0225(6) Uani d . . 1
C C4 1.2113(2) 0.73620(15) 0.31218(15) 0.0273(6) Uani d . . 1
H H4 1.293 0.7262 0.3343 0.033 Uiso calc U R 1
C C5 1.2002(3) 0.75925(15) 0.23836(15) 0.0259(6) Uani d . . 1
H H5 1.2745 0.7659 0.2102 0.031 Uiso calc U R 1
C C6 1.0820(2) 0.77272(15) 0.20505(15) 0.0244(6) Uani d . . 1
H H6 1.0754 0.7872 0.1543 0.029 Uiso calc U R 1
C C7 0.9731(2) 0.76475(14) 0.24686(13) 0.0193(5) Uani d . . 1
C C8 0.8427(2) 0.77999(14) 0.22573(13) 0.0203(6) Uani d . . 1
C C9 0.8025(3) 0.79687(17) 0.14818(14) 0.0279(6) Uani d . . 1
H H9A 0.7525 0.7581 0.1398 0.042 Uiso calc U R 1
H H9B 0.8791 0.7927 0.1173 0.042 Uiso calc U R 1
H H9C 0.7497 0.8508 0.137 0.042 Uiso calc U R 1
C C10 0.9376(3) 0.69861(16) 0.52863(14) 0.0282(6) Uani d . . 1
H H10A 1.0148 0.667 0.5553 0.034 Uiso calc U R 1
H H10B 0.8674 0.6688 0.5392 0.034 Uiso calc U R 1
C C11 0.8979(3) 0.77917(16) 0.55343(14) 0.0281(6) Uani d . . 1
H H11A 0.9651 0.8105 0.5383 0.034 Uiso calc U R 1
H H11B 0.8938 0.7701 0.6066 0.034 Uiso calc U R 1
C C12 0.7683(3) 0.82823(17) 0.52397(14) 0.0279(6) Uani d . . 1
H H12A 0.7482 0.8788 0.5433 0.033 Uiso calc U R 1
H H12B 0.7 0.7982 0.5403 0.033 Uiso calc U R 1
C C13 0.8627(2) 0.93041(15) 0.40990(13) 0.0200(6) Uani d . . 1
C C14 0.8312(3) 0.99656(16) 0.44416(15) 0.0287(6) Uani d . . 1
H H14 0.7617 1.0003 0.4776 0.034 Uiso calc U R 1
C C15 0.8994(3) 1.05693(16) 0.43031(15) 0.0307(7) Uani d . . 1
H H15 0.8774 1.1016 0.4543 0.037 Uiso calc U R 1
C C16 0.9996(3) 1.05208(16) 0.38152(15) 0.0304(7) Uani d . . 1
H H16 1.0469 1.0934 0.3719 0.037 Uiso calc U R 1
C C17 1.0313(3) 0.98735(17) 0.34677(15) 0.0307(7) Uani d . . 1
H H17 1.0999 0.9843 0.3129 0.037 Uiso calc U R 1
C C18 0.9631(2) 0.92657(16) 0.36122(14) 0.0241(6) Uani d . . 1
H H18 0.9859 0.8819 0.3373 0.029 Uiso calc U R 1
C C19 0.6093(2) 0.91018(15) 0.40106(14) 0.0225(6) Uani d . . 1
C C20 0.4977(3) 0.88927(18) 0.43234(16) 0.0319(7) Uani d . . 1
H H20 0.5037 0.8462 0.4715 0.038 Uiso calc U R 1
C C21 0.3773(3) 0.9310(2) 0.40659(17) 0.0393(8) Uani d . . 1
H H21 0.3016 0.9161 0.428 0.047 Uiso calc U R 1
C C22 0.3679(3) 0.99401(19) 0.35003(17) 0.0389(8) Uani d . . 1
H H22 0.2857 1.0232 0.3333 0.047 Uiso calc U R 1
C C23 0.4771(3) 1.01459(17) 0.31797(16) 0.0339(7) Uani d . . 1
H H23 0.4704 1.0573 0.2784 0.041 Uiso calc U R 1
C C24 0.5965(3) 0.97338(16) 0.34311(15) 0.0286(6) Uani d . . 1
H H24 0.6715 0.9882 0.3206 0.034 Uiso calc U R 1
C C25 0.6230(2) 0.79127(15) 0.26565(14) 0.0212(6) Uani d . . 1
H H25A 0.6074 0.8207 0.216 0.025 Uiso calc U R 1
H H25B 0.5742 0.825 0.2988 0.025 Uiso calc U R 1
C C26 0.5746(2) 0.71348(15) 0.27354(14) 0.0230(6) Uani d . . 1
H H26A 0.4865 0.7252 0.2539 0.028 Uiso calc U R 1
H H26B 0.6304 0.6774 0.2447 0.028 Uiso calc U R 1
C C27 0.5729(2) 0.67084(15) 0.35134(14) 0.0220(6) Uani d . . 1
H H27A 0.5366 0.6227 0.3529 0.026 Uiso calc U R 1
H H27B 0.5159 0.7065 0.3801 0.026 Uiso calc U R 1
C C28 0.8019(2) 0.55225(15) 0.35167(13) 0.0201(6) Uani d . . 1
C C29 0.7347(3) 0.49156(16) 0.35030(15) 0.0278(6) Uani d . . 1
H H29 0.6508 0.4955 0.3707 0.033 Uiso calc U R 1
C C30 0.7894(3) 0.42594(16) 0.31958(15) 0.0297(7) Uani d . . 1
H H30 0.7424 0.3855 0.318 0.036 Uiso calc U R 1
C C31 0.9120(3) 0.41867(16) 0.29112(15) 0.0295(7) Uani d . . 1
H H31 0.9494 0.3735 0.27 0.035 Uiso calc U R 1
C C32 0.9799(3) 0.47731(17) 0.29355(16) 0.0356(7) Uani d . . 1
H H32 1.0653 0.4718 0.2752 0.043 Uiso calc U R 1
C C33 0.9239(3) 0.54454(16) 0.32268(15) 0.0288(6) Uani d . . 1
H H33 0.9704 0.5856 0.3226 0.035 Uiso calc U R 1
C C34 0.6990(3) 0.59475(15) 0.48348(14) 0.0228(6) Uani d . . 1
C C35 0.5957(3) 0.63018(18) 0.52236(15) 0.0324(7) Uani d . . 1
H H35 0.5388 0.677 0.4999 0.039 Uiso calc U R 1
C C36 0.5742(3) 0.5986(2) 0.59306(17) 0.0438(8) Uani d . . 1
H H36 0.5029 0.6236 0.6186 0.053 Uiso calc U R 1
C C37 0.6552(4) 0.5315(2) 0.62628(17) 0.0505(9) Uani d . . 1
H H37 0.64 0.5098 0.6749 0.061 Uiso calc U R 1
C C38 0.7585(4) 0.49540(19) 0.58943(17) 0.0464(9) Uani d . . 1
H H38 0.8148 0.4488 0.6127 0.056 Uiso calc U R 1
C C39 0.7813(3) 0.52666(16) 0.51795(15) 0.0319(7) Uani d . . 1
H H39 0.853 0.5014 0.4928 0.038 Uiso calc U R 1
Mn Mn2 0.50889(4) 0.74909(2) 0.87387(2) 0.01751(10) Uani d . . 1
P P3 0.50095(6) 0.86028(4) 0.91692(3) 0.01757(15) Uani d . . 1
P P4 0.66811(6) 0.64390(4) 0.88036(4) 0.01816(15) Uani d . . 1
N N4 0.4140(2) 0.71934(12) 0.96152(11) 0.0215(5) Uani d . . 1
N N5 0.34937(19) 0.75080(12) 0.83605(11) 0.0190(5) Uani d . . 1
N N6 0.54316(19) 0.77692(12) 0.77150(11) 0.0185(5) Uani d . . 1
C C40 0.1963(3) 0.70625(18) 1.01527(15) 0.0348(7) Uani d . . 1
H H40A 0.216 0.6499 1.0376 0.052 Uiso calc U R 1
H H40B 0.1081 0.7203 0.9969 0.052 Uiso calc U R 1
H H40C 0.2046 0.7393 1.0511 0.052 Uiso calc U R 1
C C41 0.2886(2) 0.72049(15) 0.95410(14) 0.0239(6) Uani d . . 1
C C42 0.2469(2) 0.73898(15) 0.88166(14) 0.0219(6) Uani d . . 1
C C43 0.1247(3) 0.74739(16) 0.85408(16) 0.0298(7) Uani d . . 1
H H43 0.0547 0.7394 0.8854 0.036 Uiso calc U R 1
C C44 0.1058(3) 0.76765(16) 0.77983(16) 0.0313(7) Uani d . . 1
H H44 0.0224 0.7736 0.7608 0.038 Uiso calc U R 1
C C45 0.2073(3) 0.77905(16) 0.73401(15) 0.0269(6) Uani d . . 1
H H45 0.1938 0.7925 0.6836 0.032 Uiso calc U R 1
C C46 0.3301(2) 0.77084(14) 0.76181(14) 0.0214(6) Uani d . . 1
C C47 0.4461(2) 0.78296(15) 0.72606(13) 0.0208(6) Uani d . . 1
C C48 0.4549(3) 0.80048(17) 0.64525(14) 0.0302(7) Uani d . . 1
H H48A 0.4708 0.8544 0.63 0.045 Uiso calc U R 1
H H48B 0.3739 0.7968 0.6246 0.045 Uiso calc U R 1
H H48C 0.5255 0.7617 0.6286 0.045 Uiso calc U R 1
C C49 0.4669(3) 0.70639(16) 1.03407(14) 0.0260(6) Uani d . . 1
H H49A 0.5578 0.6777 1.034 0.031 Uiso calc U R 1
H H49B 0.4183 0.6729 1.0677 0.031 Uiso calc U R 1
C C50 0.4589(3) 0.78588(16) 1.05960(14) 0.0268(6) Uani d . . 1
H H50A 0.4893 0.7752 1.1099 0.032 Uiso calc U R 1
H H50B 0.3678 0.8142 1.0592 0.032 Uiso calc U R 1
C C51 0.5384(2) 0.84046(16) 1.01344(13) 0.0235(6) Uani d . . 1
H H51A 0.6308 0.8156 1.0198 0.028 Uiso calc U R 1
H H51B 0.5235 0.8919 1.0312 0.028 Uiso calc U R 1
C C52 0.6094(2) 0.92752(15) 0.88173(13) 0.0190(5) Uani d . . 1
C C53 0.5659(3) 1.00783(15) 0.85422(13) 0.0221(6) Uani d . . 1
H H53 0.4764 1.0301 0.8544 0.026 Uiso calc U R 1
C C54 0.6514(3) 1.05602(16) 0.82648(14) 0.0256(6) Uani d . . 1
H H54 0.6199 1.1107 0.8075 0.031 Uiso calc U R 1
C C55 0.7821(3) 1.02477(16) 0.82644(14) 0.0263(6) Uani d . . 1
H H55 0.8405 1.0578 0.8077 0.032 Uiso calc U R 1
C C56 0.8271(3) 0.94515(16) 0.85379(15) 0.0293(7) Uani d . . 1
H H56 0.9168 0.9233 0.8541 0.035 Uiso calc U R 1
C C57 0.7416(2) 0.89728(16) 0.88078(15) 0.0261(6) Uani d . . 1
H H57 0.7737 0.8425 0.8991 0.031 Uiso calc U R 1
C C58 0.3427(2) 0.92812(14) 0.91107(13) 0.0191(5) Uani d . . 1
C C59 0.2763(2) 0.94046(15) 0.84662(14) 0.0211(6) Uani d . . 1
H H59 0.3147 0.9154 0.808 0.025 Uiso calc U R 1
C C60 0.1548(3) 0.98909(16) 0.83856(15) 0.0270(6) Uani d . . 1
H H60 0.1108 0.998 0.7942 0.032 Uiso calc U R 1
C C61 0.0975(3) 1.02463(16) 0.89490(16) 0.0291(7) Uani d . . 1
H H61 0.0139 1.0576 0.8894 0.035 Uiso calc U R 1
C C62 0.1610(3) 1.01253(16) 0.95899(15) 0.0276(6) Uani d . . 1
H H62 0.1208 1.0368 0.9977 0.033 Uiso calc U R 1
C C63 0.2837(2) 0.96493(15) 0.96736(14) 0.0236(6) Uani d . . 1
H H63 0.3277 0.9574 1.0116 0.028 Uiso calc U R 1
C C64 0.6703(2) 0.78389(15) 0.74020(14) 0.0226(6) Uani d . . 1
H H64A 0.7082 0.8186 0.7657 0.027 Uiso calc U R 1
H H64B 0.6599 0.8094 0.6891 0.027 Uiso calc U R 1
C C65 0.7615(2) 0.70277(15) 0.74533(14) 0.0243(6) Uani d . . 1
H H65A 0.8386 0.709 0.7154 0.029 Uiso calc U R 1
H H65B 0.7184 0.6661 0.7255 0.029 Uiso calc U R 1
C C66 0.8043(2) 0.66516(15) 0.82235(14) 0.0232(6) Uani d . . 1
H H66A 0.8465 0.7019 0.8427 0.028 Uiso calc U R 1
H H66B 0.8682 0.6149 0.8215 0.028 Uiso calc U R 1
C C67 0.6396(2) 0.55539(15) 0.84756(13) 0.0216(6) Uani d . . 1
C C68 0.5149(3) 0.55227(16) 0.83075(14) 0.0263(6) Uani d . . 1
H H68 0.4461 0.5956 0.836 0.032 Uiso calc U R 1
C C69 0.4906(3) 0.48625(16) 0.80630(15) 0.0306(7) Uani d . . 1
H H69 0.405 0.4839 0.7959 0.037 Uiso calc U R 1
C C70 0.5908(3) 0.42381(16) 0.79707(14) 0.0311(7) Uani d . . 1
H H70 0.5741 0.3789 0.7798 0.037 Uiso calc U R 1
C C71 0.7152(3) 0.42653(16) 0.81283(14) 0.0298(7) Uani d . . 1
H H71 0.7841 0.3838 0.8059 0.036 Uiso calc U R 1
C C72 0.7393(3) 0.49149(15) 0.83870(14) 0.0263(6) Uani d . . 1
H H72 0.8246 0.4926 0.8506 0.032 Uiso calc U R 1
C C73 0.7490(2) 0.59694(15) 0.96566(13) 0.0212(6) Uani d . . 1
C C74 0.8335(3) 0.63388(17) 0.99526(15) 0.0306(7) Uani d . . 1
H H74 0.8514 0.6826 0.9699 0.037 Uiso calc U R 1
C C75 0.8918(3) 0.6009(2) 1.06068(16) 0.0421(8) Uani d . . 1
H H75 0.9488 0.6272 1.08 0.051 Uiso calc U R 1
C C76 0.8675(3) 0.5300(2) 1.09813(17) 0.0432(8) Uani d . . 1
H H76 0.9085 0.5068 1.1428 0.052 Uiso calc U R 1
C C77 0.7832(3) 0.49289(18) 1.07016(16) 0.0385(8) Uani d . . 1
H H77 0.7653 0.4444 1.096 0.046 Uiso calc U R 1
C C78 0.7244(3) 0.52584(16) 1.00464(14) 0.0283(6) Uani d . . 1
H H78 0.6666 0.4996 0.986 0.034 Uiso calc U R 1
H H1M 0.706(3) 0.7502(16) 0.4222(15) 0.041(8) Uiso d . . 1
H H2M 0.636(3) 0.7582(16) 0.9000(15) 0.040(8) Uiso d . . 1

loop_
_atom_site_aniso_label
_atom_site_aniso_U_11
_atom_site_aniso_U_22
_atom_site_aniso_U_33
_atom_site_aniso_U_12
_atom_site_aniso_U_13
_atom_site_aniso_U_23
Mn1 0.0188(2) 0.0177(2) 0.0187(2) -0.00526(16) -0.00241(16) -0.00174(16)
P1 0.0199(3) 0.0225(4) 0.0180(3) -0.0061(3) 0.0012(3) -0.0035(3)
P2 0.0165(3) 0.0179(3) 0.0200(4) -0.0037(3) -0.0002(3) -0.0021(3)
N1 0.0252(12) 0.0213(12) 0.0209(12) -0.0066(10) -0.0057(10) 0.0007(9)
N2 0.0204(11) 0.0149(11) 0.0206(11) -0.0050(9) -0.0028(9) -0.0039(9)
N3 0.0194(11) 0.0161(11) 0.0222(12) -0.0034(9) -0.0038(9) -0.0027(9)
C1 0.0279(16) 0.0412(18) 0.0372(18) -0.0076(14) -0.0122(14) 0.0012(14)
C2 0.0237(15) 0.0216(14) 0.0281(15) -0.0046(12) -0.0094(12) -0.0001(12)
C3 0.0190(14) 0.0172(13) 0.0308(15) -0.0017(11) -0.0056(12) -0.0039(11)
C4 0.0164(14) 0.0245(15) 0.0400(18) -0.0017(11) -0.0036(12) -0.0047(13)
C5 0.0204(14) 0.0204(14) 0.0359(17) -0.0034(11) 0.0060(12) -0.0047(12)
C6 0.0284(15) 0.0200(14) 0.0241(15) -0.0030(12) 0.0004(12) -0.0048(11)
C7 0.0217(14) 0.0150(13) 0.0222(14) -0.0048(11) 0.0014(11) -0.0052(11)
C8 0.0248(14) 0.0174(13) 0.0191(14) -0.0060(11) -0.0015(11) -0.0017(11)
C9 0.0290(15) 0.0345(16) 0.0209(14) -0.0099(13) -0.0035(12) -0.0022(12)
C10 0.0325(16) 0.0305(16) 0.0215(15) -0.0119(13) -0.0071(12) 0.0042(12)
C11 0.0370(17) 0.0345(16) 0.0162(14) -0.0180(13) -0.0023(12) 0.0002(12)
C12 0.0337(16) 0.0307(16) 0.0211(15) -0.0105(13) 0.0038(12) -0.0059(12)
C13 0.0218(14) 0.0224(14) 0.0162(13) -0.0050(11) -0.0026(11) -0.0031(11)
C14 0.0313(16) 0.0329(16) 0.0259(15) -0.0119(13) 0.0028(13) -0.0101(13)
C15 0.0348(17) 0.0260(16) 0.0354(17) -0.0081(13) 0.0001(14) -0.0144(13)
C16 0.0350(17) 0.0262(15) 0.0341(17) -0.0158(13) -0.0030(13) -0.0037(13)
C17 0.0318(16) 0.0335(17) 0.0303(16) -0.0130(13) 0.0084(13) -0.0094(13)
C18 0.0273(15) 0.0231(14) 0.0246(15) -0.0088(12) 0.0024(12) -0.0073(12)
C19 0.0213(14) 0.0245(14) 0.0240(14) -0.0031(11) 0.0026(11) -0.0129(12)
C20 0.0286(16) 0.0398(18) 0.0310(16) -0.0096(13) 0.0059(13) -0.0144(14)
C21 0.0215(16) 0.053(2) 0.051(2) -0.0100(14) 0.0121(15) -0.0301(17)
C22 0.0299(17) 0.0400(19) 0.047(2) 0.0035(14) -0.0053(15) -0.0205(16)
C23 0.0316(17) 0.0310(17) 0.0398(18) -0.0004(13) -0.0065(14) -0.0139(14)
C24 0.0251(15) 0.0311(16) 0.0302(16) -0.0028(13) -0.0033(12) -0.0098(13)
C25 0.0209(14) 0.0206(14) 0.0211(14) -0.0047(11) -0.0044(11) 0.0002(11)
C26 0.0187(13) 0.0244(14) 0.0268(15) -0.0047(11) -0.0045(11) -0.0050(12)
C27 0.0187(13) 0.0194(14) 0.0290(15) -0.0050(11) -0.0029(11) -0.0051(11)
C28 0.0190(13) 0.0209(14) 0.0189(13) -0.0037(11) -0.0014(11) 0.0007(11)
C29 0.0240(15) 0.0257(15) 0.0348(17) -0.0056(12) 0.0008(13) -0.0075(13)
C30 0.0341(17) 0.0204(15) 0.0346(17) -0.0040(12) -0.0075(13) -0.0046(12)
C31 0.0375(17) 0.0224(15) 0.0263(15) 0.0042(13) -0.0008(13) -0.0100(12)
C32 0.0289(16) 0.0360(18) 0.0418(19) -0.0055(14) 0.0115(14) -0.0108(14)
C33 0.0270(15) 0.0260(15) 0.0349(17) -0.0085(12) 0.0053(13) -0.0072(13)
C34 0.0273(15) 0.0227(14) 0.0217(14) -0.0137(12) -0.0017(12) -0.0019(11)
C35 0.0359(17) 0.0334(17) 0.0293(16) -0.0123(14) 0.0053(13) -0.0048(13)
C36 0.059(2) 0.045(2) 0.0317(18) -0.0235(18) 0.0137(16) -0.0067(16)
C37 0.087(3) 0.047(2) 0.0233(17) -0.031(2) 0.0062(18) -0.0025(16)
C38 0.074(3) 0.0301(18) 0.0330(18) -0.0148(17) -0.0168(18) 0.0081(15)
C39 0.0425(18) 0.0269(16) 0.0273(16) -0.0107(14) -0.0055(14) -0.0018(13)
Mn2 0.0180(2) 0.0161(2) 0.0177(2) -0.00357(16) 0.00092(16) -0.00114(16)
P3 0.0173(3) 0.0188(3) 0.0161(3) -0.0032(3) -0.0007(3) -0.0020(3)
P4 0.0181(3) 0.0161(3) 0.0199(3) -0.0039(3) 0.0000(3) -0.0016(3)
N4 0.0253(12) 0.0193(11) 0.0187(12) -0.0043(9) 0.0006(9) -0.0009(9)
N5 0.0186(11) 0.0150(11) 0.0231(12) -0.0038(9) 0.0006(9) -0.0019(9)
N6 0.0195(11) 0.0157(11) 0.0191(11) -0.0020(9) 0.0008(9) -0.0017(9)
C40 0.0298(16) 0.0432(18) 0.0290(16) -0.0120(14) 0.0098(13) 0.0035(14)
C41 0.0234(14) 0.0217(14) 0.0253(15) -0.0066(11) 0.0060(12) 0.0008(11)
C42 0.0221(14) 0.0178(13) 0.0253(15) -0.0050(11) 0.0023(12) -0.0024(11)
C43 0.0223(15) 0.0256(15) 0.0417(18) -0.0086(12) 0.0064(13) -0.0030(13)
C44 0.0244(15) 0.0300(16) 0.0411(18) -0.0072(13) -0.0072(13) -0.0067(14)
C45 0.0283(15) 0.0255(15) 0.0279(15) -0.0062(12) -0.0047(12) -0.0053(12)
C46 0.0268(15) 0.0149(13) 0.0222(14) -0.0024(11) -0.0025(11) -0.0040(11)
C47 0.0243(14) 0.0188(13) 0.0184(13) -0.0022(11) -0.0016(11) -0.0036(11)
C48 0.0353(17) 0.0325(16) 0.0229(15) -0.0067(13) 0.0006(13) -0.0060(12)
C49 0.0284(15) 0.0269(15) 0.0190(14) -0.0037(12) 0.0034(12) 0.0027(11)
C50 0.0285(15) 0.0334(16) 0.0157(14) -0.0027(12) -0.0002(12) -0.0013(12)
C51 0.0228(14) 0.0277(15) 0.0198(14) -0.0028(12) -0.0031(11) -0.0054(11)
C52 0.0221(14) 0.0200(13) 0.0160(13) -0.0043(11) -0.0004(11) -0.0063(11)
C53 0.0215(14) 0.0232(14) 0.0223(14) -0.0039(11) -0.0014(11) -0.0067(11)
C54 0.0294(15) 0.0216(14) 0.0264(15) -0.0068(12) -0.0010(12) -0.0038(12)
C55 0.0276(15) 0.0289(16) 0.0269(15) -0.0144(12) 0.0019(12) -0.0072(12)
C56 0.0188(14) 0.0299(16) 0.0409(18) -0.0051(12) 0.0009(13) -0.0110(13)
C57 0.0245(15) 0.0196(14) 0.0352(16) -0.0047(12) -0.0029(12) -0.0063(12)
C58 0.0164(13) 0.0188(13) 0.0223(14) -0.0054(11) 0.0025(11) -0.0020(11)
C59 0.0217(14) 0.0210(14) 0.0202(14) -0.0044(11) -0.0005(11) -0.0029(11)
C60 0.0260(15) 0.0257(15) 0.0300(16) -0.0076(12) -0.0090(12) -0.0017(12)
C61 0.0195(14) 0.0232(15) 0.0435(18) -0.0011(12) -0.0030(13) -0.0059(13)
C62 0.0232(15) 0.0289(16) 0.0317(16) -0.0060(12) 0.0074(12) -0.0091(13)
C63 0.0243(14) 0.0242(14) 0.0228(14) -0.0071(12) 0.0008(12) -0.0036(12)
C64 0.0229(14) 0.0238(14) 0.0198(14) -0.0056(11) 0.0018(11) 0.0000(11)
C65 0.0211(14) 0.0271(15) 0.0238(15) -0.0055(12) 0.0071(11) -0.0030(12)
C66 0.0188(13) 0.0222(14) 0.0283(15) -0.0042(11) 0.0031(11) -0.0044(11)
C67 0.0269(15) 0.0169(13) 0.0206(14) -0.0062(11) -0.0010(11) -0.0001(11)
C68 0.0296(15) 0.0209(14) 0.0284(15) -0.0060(12) 0.0017(12) -0.0041(12)
C69 0.0324(16) 0.0274(16) 0.0342(17) -0.0121(13) -0.0041(13) -0.0034(13)
C70 0.0507(19) 0.0228(15) 0.0234(15) -0.0156(14) -0.0023(14) -0.0036(12)
C71 0.0411(18) 0.0193(14) 0.0270(16) -0.0028(13) 0.0004(13) -0.0031(12)
C72 0.0262(15) 0.0235(15) 0.0282(15) -0.0038(12) -0.0001(12) -0.0034(12)
C73 0.0195(13) 0.0211(14) 0.0199(14) 0.0007(11) 0.0001(11) -0.0012(11)
C74 0.0290(16) 0.0316(16) 0.0297(16) -0.0104(13) -0.0056(13) 0.0049(13)
C75 0.0367(18) 0.055(2) 0.0356(18) -0.0147(16) -0.0131(15) -0.0002(16)
C76 0.0376(18) 0.053(2) 0.0301(18) -0.0015(16) -0.0103(15) 0.0103(15)
C77 0.0441(19) 0.0326(17) 0.0327(18) -0.0054(15) 0.0000(15) 0.0071(14)
C78 0.0313(16) 0.0264(15) 0.0256(15) -0.0049(12) 0.0011(13) -0.0020(12)

loop_
_atom_type_symbol
_atom_type_description
_atom_type_scat_dispersion_real
_atom_type_scat_dispersion_imag
_atom_type_scat_source
C C 0.0033 0.0016 'International Tables Vol C Tables 4.2.6.8 and 6.1.1.4'
H H 0.0000 0.0000 'International Tables Vol C Tables 4.2.6.8 and 6.1.1.4'
N N 0.0061 0.0033 'International Tables Vol C Tables 4.2.6.8 and 6.1.1.4'
P P 0.1023 0.0942 'International Tables Vol C Tables 4.2.6.8 and 6.1.1.4'
Mn Mn 0.3368 0.7283 'International Tables Vol C Tables 4.2.6.8 and 6.1.1.4'

loop_
_geom_angle_atom_site_label_1
_geom_angle_atom_site_label_2
_geom_angle_atom_site_label_3
_geom_angle
N2 Mn1 N1 79.32(9)
N2 Mn1 N3 79.49(9)
N1 Mn1 N3 158.81(9)
N2 Mn1 P1 114.01(6)
N1 Mn1 P1 86.64(7)
N3 Mn1 P1 101.59(6)
N2 Mn1 P2 122.13(6)
N1 Mn1 P2 103.15(6)
N3 Mn1 P2 88.56(6)
P1 Mn1 P2 123.85(3)
N2 Mn1 H1M 175.0(10)
N1 Mn1 H1M 102.5(10)
N3 Mn1 H1M 98.5(10)
P1 Mn1 H1M 61.7(10)
P2 Mn1 H1M 62.2(10)
C19 P1 C12 104.92(12)
C19 P1 C13 99.66(12)
C12 P1 C13 100.69(12)
C19 P1 Mn1 117.26(8)
C12 P1 Mn1 112.03(9)
C13 P1 Mn1 119.93(8)
C34 P2 C27 102.12(12)
C34 P2 C28 100.74(11)
C27 P2 C28 100.83(11)
C34 P2 Mn1 119.12(8)
C27 P2 Mn1 111.67(8)
C28 P2 Mn1 119.53(8)
C2 N1 C10 117.9(2)
C2 N1 Mn1 117.21(17)
C10 N1 Mn1 124.07(17)
C3 N2 C7 119.9(2)
C3 N2 Mn1 120.09(17)
C7 N2 Mn1 119.78(16)
C8 N3 C25 117.9(2)
C8 N3 Mn1 116.96(17)
C25 N3 Mn1 124.92(16)
C2 C1 H1A 109.5
C2 C1 H1B 109.5
H1A C1 H1B 109.5
C2 C1 H1C 109.5
H1A C1 H1C 109.5
H1B C1 H1C 109.5
N1 C2 C3 112.7(2)
N1 C2 C1 125.0(2)
C3 C2 C1 122.2(2)
N2 C3 C4 119.8(2)
N2 C3 C2 110.4(2)
C4 C3 C2 129.7(2)
C5 C4 C3 119.7(2)
C5 C4 H4 120.1
C3 C4 H4 120.1
C4 C5 C6 120.8(2)
C4 C5 H5 119.6
C6 C5 H5 119.6
C5 C6 C7 119.2(2)
C5 C6 H6 120.4
C7 C6 H6 120.4
C6 C7 N2 120.5(2)
C6 C7 C8 129.3(2)
N2 C7 C8 110.1(2)
N3 C8 C7 113.4(2)
N3 C8 C9 124.0(2)
C7 C8 C9 122.7(2)
C8 C9 H9A 109.5
C8 C9 H9B 109.5
H9A C9 H9B 109.5
C8 C9 H9C 109.5
H9A C9 H9C 109.5
H9B C9 H9C 109.5
N1 C10 C11 110.7(2)
N1 C10 H10A 109.5
C11 C10 H10A 109.5
N1 C10 H10B 109.5
C11 C10 H10B 109.5
H10A C10 H10B 108.1
C10 C11 C12 114.0(2)
C10 C11 H11A 108.8
C12 C11 H11A 108.8
C10 C11 H11B 108.8
C12 C11 H11B 108.8
H11A C11 H11B 107.6
C11 C12 P1 111.62(19)
C11 C12 H12A 109.3
P1 C12 H12A 109.3
C11 C12 H12B 109.3
P1 C12 H12B 109.3
H12A C12 H12B 108.0
C18 C13 C14 118.6(2)
C18 C13 P1 119.69(19)
C14 C13 P1 121.71(19)
C15 C14 C13 121.0(3)
C15 C14 H14 119.5
C13 C14 H14 119.5
C16 C15 C14 119.7(3)
C16 C15 H15 120.2
C14 C15 H15 120.2
C17 C16 C15 120.0(3)
C17 C16 H16 120.0
C15 C16 H16 120.0
C16 C17 C18 120.1(3)
C16 C17 H17 120.0
C18 C17 H17 120.0
C13 C18 C17 120.7(2)
C13 C18 H18 119.7
C17 C18 H18 119.7
C20 C19 C24 118.0(3)
C20 C19 P1 122.4(2)
C24 C19 P1 119.1(2)
C19 C20 C21 120.5(3)
C19 C20 H20 119.8
C21 C20 H20 119.8
C22 C21 C20 120.0(3)
C22 C21 H21 120.0
C20 C21 H21 120.0
C23 C22 C21 120.1(3)
C23 C22 H22 119.9
C21 C22 H22 119.9
C22 C23 C24 120.1(3)
C22 C23 H23 120.0
C24 C23 H23 120.0
C23 C24 C19 121.2(3)
C23 C24 H24 119.4
C19 C24 H24 119.4
N3 C25 C26 111.5(2)
N3 C25 H25A 109.3
C26 C25 H25A 109.3
N3 C25 H25B 109.3
C26 C25 H25B 109.3
H25A C25 H25B 108.0
C27 C26 C25 113.1(2)
C27 C26 H26A 109.0
C25 C26 H26A 109.0
C27 C26 H26B 109.0
C25 C26 H26B 109.0
H26A C26 H26B 107.8
C26 C27 P2 112.81(17)
C26 C27 H27A 109.0
P2 C27 H27A 109.0
C26 C27 H27B 109.0
P2 C27 H27B 109.0
H27A C27 H27B 107.8
C33 C28 C29 118.7(2)
C33 C28 P2 118.9(2)
C29 C28 P2 122.4(2)
C30 C29 C28 120.4(3)
C30 C29 H29 119.8
C28 C29 H29 119.8
C31 C30 C29 120.4(3)
C31 C30 H30 119.8
C29 C30 H30 119.8
C32 C31 C30 119.6(3)
C32 C31 H31 120.2
C30 C31 H31 120.2
C31 C32 C33 120.2(3)
C31 C32 H32 119.9
C33 C32 H32 119.9
C28 C33 C32 120.7(3)
C28 C33 H33 119.7
C32 C33 H33 119.7
C35 C34 C39 118.1(3)
C35 C34 P2 120.9(2)
C39 C34 P2 120.8(2)
C36 C35 C34 121.2(3)
C36 C35 H35 119.4
C34 C35 H35 119.4
C37 C36 C35 120.2(3)
C37 C36 H36 119.9
C35 C36 H36 119.9
C36 C37 C38 120.0(3)
C36 C37 H37 120.0
C38 C37 H37 120.0
C37 C38 C39 120.4(3)
C37 C38 H38 119.8
C39 C38 H38 119.8
C34 C39 C38 120.1(3)
C34 C39 H39 120.0
C38 C39 H39 120.0
N5 Mn2 N6 79.42(9)
N5 Mn2 N4 79.26(9)
N6 Mn2 N4 158.64(9)
N5 Mn2 P4 122.08(7)
N6 Mn2 P4 89.74(6)
N4 Mn2 P4 100.48(6)
N5 Mn2 P3 109.40(6)
N6 Mn2 P3 104.73(6)
N4 Mn2 P3 83.67(6)
P4 Mn2 P3 128.30(3)
N5 Mn2 H2M 172.9(10)
N6 Mn2 H2M 96.9(10)
N4 Mn2 H2M 104.5(10)
P4 Mn2 H2M 63.5(10)
P3 Mn2 H2M 65.6(10)
C52 P3 C58 102.58(11)
C52 P3 C51 101.07(12)
C58 P3 C51 103.80(12)
C52 P3 Mn2 120.46(8)
C58 P3 Mn2 114.78(8)
C51 P3 Mn2 112.05(9)
C73 P4 C66 101.67(12)
C73 P4 C67 100.56(11)
C66 P4 C67 100.05(12)
C73 P4 Mn2 121.48(8)
C66 P4 Mn2 111.75(9)
C67 P4 Mn2 118.12(9)
C41 N4 C49 118.9(2)
C41 N4 Mn2 116.65(17)
C49 N4 Mn2 123.90(17)
C42 N5 C46 119.9(2)
C42 N5 Mn2 120.09(17)
C46 N5 Mn2 119.76(17)
C47 N6 C64 117.8(2)
C47 N6 Mn2 117.29(16)
C64 N6 Mn2 124.65(16)
C41 C40 H40A 109.5
C41 C40 H40B 109.5
H40A C40 H40B 109.5
C41 C40 H40C 109.5
H40A C40 H40C 109.5
H40B C40 H40C 109.5
N4 C41 C42 113.7(2)
N4 C41 C40 125.0(2)
C42 C41 C40 121.3(2)
N5 C42 C43 120.4(2)
N5 C42 C41 110.0(2)
C43 C42 C41 129.6(2)
C42 C43 C44 119.5(3)
C42 C43 H43 120.3
C44 C43 H43 120.3
C45 C44 C43 120.5(3)
C45 C44 H44 119.7
C43 C44 H44 119.7
C44 C45 C46 120.0(3)
C44 C45 H45 120.0
C46 C45 H45 120.0
N5 C46 C45 119.7(2)
N5 C46 C47 110.3(2)
C45 C46 C47 130.0(2)
N6 C47 C46 113.1(2)
N6 C47 C48 125.4(2)
C46 C47 C48 121.5(2)
C47 C48 H48A 109.5
C47 C48 H48B 109.5
H48A C48 H48B 109.5
C47 C48 H48C 109.5
H48A C48 H48C 109.5
H48B C48 H48C 109.5
N4 C49 C50 110.6(2)
N4 C49 H49A 109.5
C50 C49 H49A 109.5
N4 C49 H49B 109.5
C50 C49 H49B 109.5
H49A C49 H49B 108.1
C49 C50 C51 113.6(2)
C49 C50 H50A 108.8
C51 C50 H50A 108.8
C49 C50 H50B 108.8
C51 C50 H50B 108.8
H50A C50 H50B 107.7
C50 C51 P3 114.11(18)
C50 C51 H51A 108.7
P3 C51 H51A 108.7
C50 C51 H51B 108.7
P3 C51 H51B 108.7
H51A C51 H51B 107.6
C53 C52 C57 117.6(2)
C53 C52 P3 123.01(19)
C57 C52 P3 119.33(19)
C52 C53 C54 121.0(2)
C52 C53 H53 119.5
C54 C53 H53 119.5
C55 C54 C53 120.3(3)
C55 C54 H54 119.9
C53 C54 H54 119.9
C56 C55 C54 119.5(3)
C56 C55 H55 120.3
C54 C55 H55 120.3
C55 C56 C57 120.0(3)
C55 C56 H56 120.0
C57 C56 H56 120.0
C56 C57 C52 121.5(2)
C56 C57 H57 119.2
C52 C57 H57 119.2
C59 C58 C63 118.7(2)
C59 C58 P3 116.90(19)
C63 C58 P3 124.3(2)
C60 C59 C58 120.5(2)
C60 C59 H59 119.8
C58 C59 H59 119.8
C61 C60 C59 120.1(3)
C61 C60 H60 120.0
C59 C60 H60 120.0
C62 C61 C60 120.2(3)
C62 C61 H61 119.9
C60 C61 H61 119.9
C61 C62 C63 120.3(3)
C61 C62 H62 119.9
C63 C62 H62 119.9
C62 C63 C58 120.2(3)
C62 C63 H63 119.9
C58 C63 H63 119.9
N6 C64 C65 111.9(2)
N6 C64 H64A 109.2
C65 C64 H64A 109.2
N6 C64 H64B 109.2
C65 C64 H64B 109.2
H64A C64 H64B 107.9
C64 C65 C66 113.4(2)
C64 C65 H65A 108.9
C66 C65 H65A 108.9
C64 C65 H65B 108.9
C66 C65 H65B 108.9
H65A C65 H65B 107.7
C65 C66 P4 111.92(17)
C65 C66 H66A 109.2
P4 C66 H66A 109.2
C65 C66 H66B 109.2
P4 C66 H66B 109.2
H66A C66 H66B 107.9
C68 C67 C72 118.8(2)
C68 C67 P4 119.13(19)
C72 C67 P4 122.0(2)
C69 C68 C67 120.4(3)
C69 C68 H68 119.8
C67 C68 H68 119.8
C70 C69 C68 120.0(3)
C70 C69 H69 120.0
C68 C69 H69 120.0
C71 C70 C69 120.2(3)
C71 C70 H70 119.9
C69 C70 H70 119.9
C70 C71 C72 119.8(3)
C70 C71 H71 120.1
C72 C71 H71 120.1
C71 C72 C67 120.7(3)
C71 C72 H72 119.6
C67 C72 H72 119.6
C78 C73 C74 117.7(2)
C78 C73 P4 121.8(2)
C74 C73 P4 120.4(2)
C75 C74 C73 121.3(3)
C75 C74 H74 119.4
C73 C74 H74 119.4
C76 C75 C74 120.2(3)
C76 C75 H75 119.9
C74 C75 H75 119.9
C75 C76 C77 119.4(3)
C75 C76 H76 120.3
C77 C76 H76 120.3
C76 C77 C78 120.5(3)
C76 C77 H77 119.7
C78 C77 H77 119.7
C77 C78 C73 120.8(3)
C77 C78 H78 119.6
C73 C78 H78 119.6

loop_
_geom_bond_atom_site_label_1
_geom_bond_atom_site_label_2
_geom_bond_distance
Mn1 N2 1.860(2)
Mn1 N1 1.945(2)
Mn1 N3 1.947(2)
Mn1 P1 2.2067(8)
Mn1 P2 2.2158(7)
Mn1 H1M 1.57(3)
P1 C19 1.827(3)
P1 C12 1.838(3)
P1 C13 1.845(3)
P2 C34 1.832(3)
P2 C27 1.841(3)
P2 C28 1.845(3)
N1 C2 1.351(3)
N1 C10 1.469(3)
N2 C3 1.387(3)
N2 C7 1.393(3)
N3 C8 1.342(3)
N3 C25 1.462(3)
C1 C2 1.504(4)
C1 H1A 0.98
C1 H1B 0.98
C1 H1C 0.98
C2 C3 1.424(4)
C3 C4 1.398(4)
C4 C5 1.385(4)
C4 H4 0.95
C5 C6 1.387(4)
C5 H5 0.95
C6 C7 1.391(3)
C6 H6 0.95
C7 C8 1.418(3)
C8 C9 1.505(3)
C9 H9A 0.98
C9 H9B 0.98
C9 H9C 0.98
C10 C11 1.526(4)
C10 H10A 0.99
C10 H10B 0.99
C11 C12 1.531(4)
C11 H11A 0.99
C11 H11B 0.99
C12 H12A 0.99
C12 H12B 0.99
C13 C18 1.379(3)
C13 C14 1.392(4)
C14 C15 1.381(4)
C14 H14 0.95
C15 C16 1.378(4)
C15 H15 0.95
C16 C17 1.376(4)
C16 H16 0.95
C17 C18 1.387(4)
C17 H17 0.95
C18 H18 0.95
C19 C20 1.392(4)
C19 C24 1.398(4)
C20 C21 1.394(4)
C20 H20 0.95
C21 C22 1.381(4)
C21 H21 0.95
C22 C23 1.373(4)
C22 H22 0.95
C23 C24 1.379(4)
C23 H23 0.95
C24 H24 0.95
C25 C26 1.528(3)
C25 H25A 0.99
C25 H25B 0.99
C26 C27 1.528(3)
C26 H26A 0.99
C26 H26B 0.99
C27 H27A 0.99
C27 H27B 0.99
C28 C33 1.377(4)
C28 C29 1.399(4)
C29 C30 1.380(4)
C29 H29 0.95
C30 C31 1.378(4)
C30 H30 0.95
C31 C32 1.377(4)
C31 H31 0.95
C32 C33 1.390(4)
C32 H32 0.95
C33 H33 0.95
C34 C35 1.390(4)
C34 C39 1.391(4)
C35 C36 1.382(4)
C35 H35 0.95
C36 C37 1.365(5)
C36 H36 0.95
C37 C38 1.373(5)
C37 H37 0.95
C38 C39 1.396(4)
C38 H38 0.95
C39 H39 0.95
Mn2 N5 1.862(2)
Mn2 N6 1.948(2)
Mn2 N4 1.951(2)
Mn2 P4 2.2064(7)
Mn2 P3 2.2117(8)
Mn2 H2M 1.51(3)
P3 C52 1.837(3)
P3 C58 1.837(3)
P3 C51 1.841(3)
P4 C73 1.835(3)
P4 C66 1.840(3)
P4 C67 1.843(3)
N4 C41 1.343(3)
N4 C49 1.467(3)
N5 C42 1.388(3)
N5 C46 1.398(3)
N6 C47 1.346(3)
N6 C64 1.473(3)
C40 C41 1.506(3)
C40 H40A 0.98
C40 H40B 0.98
C40 H40C 0.98
C41 C42 1.418(4)
C42 C43 1.390(4)
C43 C44 1.398(4)
C43 H43 0.95
C44 C45 1.380(4)
C44 H44 0.95
C45 C46 1.399(4)
C45 H45 0.95
C46 C47 1.419(4)
C47 C48 1.507(3)
C48 H48A 0.98
C48 H48B 0.98
C48 H48C 0.98
C49 C50 1.528(4)
C49 H49A 0.99
C49 H49B 0.99
C50 C51 1.537(4)
C50 H50A 0.99
C50 H50B 0.99
C51 H51A 0.99
C51 H51B 0.99
C52 C53 1.390(3)
C52 C57 1.394(3)
C53 C54 1.390(4)
C53 H53 0.95
C54 C55 1.382(4)
C54 H54 0.95
C55 C56 1.381(4)
C55 H55 0.95
C56 C57 1.383(4)
C56 H56 0.95
C57 H57 0.95
C58 C59 1.395(3)
C58 C63 1.396(3)
C59 C60 1.386(4)
C59 H59 0.95
C60 C61 1.380(4)
C60 H60 0.95
C61 C62 1.374(4)
C61 H61 0.95
C62 C63 1.390(4)
C62 H62 0.95
C63 H63 0.95
C64 C65 1.526(3)
C64 H64A 0.99
C64 H64B 0.99
C65 C66 1.533(4)
C65 H65A 0.99
C65 H65B 0.99
C66 H66A 0.99
C66 H66B 0.99
C67 C68 1.391(4)
C67 C72 1.394(4)
C68 C69 1.386(4)
C68 H68 0.95
C69 C70 1.382(4)
C69 H69 0.95
C70 C71 1.381(4)
C70 H70 0.95
C71 C72 1.382(4)
C71 H71 0.95
C72 H72 0.95
C73 C78 1.394(4)
C73 C74 1.395(4)
C74 C75 1.381(4)
C74 H74 0.95
C75 C76 1.380(4)
C75 H75 0.95
C76 C77 1.380(4)
C76 H76 0.95
C77 C78 1.385(4)
C77 H77 0.95
C78 H78 0.95

loop_
_geom_hbond_atom_site_label_D
_geom_hbond_atom_site_label_H
_geom_hbond_atom_site_label_A
_geom_hbond_distance_DH
_geom_hbond_distance_HA
_geom_hbond_distance_DA
_geom_hbond_angle_DHA
C18 H18 N2 0.95 2.50 3.378(3) 153.5

loop_
_geom_torsion_atom_site_label_1
_geom_torsion_atom_site_label_2
_geom_torsion_atom_site_label_3
_geom_torsion_atom_site_label_4
_geom_torsion
N1 Mn1 N2 C3 -4.68(18)
N3 Mn1 N2 C3 174.84(19)
P1 Mn1 N2 C3 76.73(18)
P2 Mn1 N2 C3 -103.60(17)
N1 Mn1 N2 C7 -179.10(19)
N3 Mn1 N2 C7 0.42(17)
P1 Mn1 N2 C7 -97.69(17)
P2 Mn1 N2 C7 81.98(18)
C10 N1 C2 C3 -174.0(2)
Mn1 N1 C2 C3 -4.2(3)
C10 N1 C2 C1 3.3(4)
Mn1 N1 C2 C1 173.2(2)
C7 N2 C3 C4 1.1(3)
Mn1 N2 C3 C4 -173.30(19)
C7 N2 C3 C2 178.1(2)
Mn1 N2 C3 C2 3.7(3)
N1 C2 C3 N2 0.5(3)
C1 C2 C3 N2 -177.0(2)
N1 C2 C3 C4 177.1(3)
C1 C2 C3 C4 -0.3(4)
N2 C3 C4 C5 -0.3(4)
C2 C3 C4 C5 -176.6(3)
C3 C4 C5 C6 -1.1(4)
C4 C5 C6 C7 1.6(4)
C5 C6 C7 N2 -0.7(4)
C5 C6 C7 C8 175.7(2)
C3 N2 C7 C6 -0.6(3)
Mn1 N2 C7 C6 173.80(18)
C3 N2 C7 C8 -177.7(2)
Mn1 N2 C7 C8 -3.3(3)
C25 N3 C8 C7 179.9(2)
Mn1 N3 C8 C7 -5.4(3)
C25 N3 C8 C9 -1.2(3)
Mn1 N3 C8 C9 173.47(19)
C6 C7 C8 N3 -171.4(2)
N2 C7 C8 N3 5.3(3)
C6 C7 C8 C9 9.7(4)
N2 C7 C8 C9 -173.5(2)
C2 N1 C10 C11 93.1(3)
Mn1 N1 C10 C11 -75.9(3)
N1 C10 C11 C12 67.7(3)
C10 C11 C12 P1 -60.4(3)
C19 P1 C12 C11 -179.11(19)
C13 P1 C12 C11 -76.0(2)
Mn1 P1 C12 C11 52.6(2)
C19 P1 C13 C18 -121.2(2)
C12 P1 C13 C18 131.4(2)
Mn1 P1 C13 C18 8.1(2)
C19 P1 C13 C14 56.1(2)
C12 P1 C13 C14 -51.2(2)
Mn1 P1 C13 C14 -174.49(18)
C18 C13 C14 C15 -0.5(4)
P1 C13 C14 C15 -177.9(2)
C13 C14 C15 C16 0.5(4)
C14 C15 C16 C17 0.1(4)
C15 C16 C17 C18 -0.5(4)
C14 C13 C18 C17 0.0(4)
P1 C13 C18 C17 177.5(2)
C16 C17 C18 C13 0.5(4)
C12 P1 C19 C20 -45.7(2)
C13 P1 C19 C20 -149.6(2)
Mn1 P1 C19 C20 79.3(2)
C12 P1 C19 C24 142.3(2)
C13 P1 C19 C24 38.4(2)
Mn1 P1 C19 C24 -92.7(2)
C24 C19 C20 C21 -0.5(4)
P1 C19 C20 C21 -172.6(2)
C19 C20 C21 C22 -0.5(4)
C20 C21 C22 C23 1.5(4)
C21 C22 C23 C24 -1.3(4)
C22 C23 C24 C19 0.2(4)
C20 C19 C24 C23 0.7(4)
P1 C19 C24 C23 173.1(2)
C8 N3 C25 C26 100.9(3)
Mn1 N3 C25 C26 -73.4(3)
N3 C25 C26 C27 69.0(3)
C25 C26 C27 P2 -61.6(2)
C34 P2 C27 C26 178.92(18)
C28 P2 C27 C26 -77.49(19)
Mn1 P2 C27 C26 50.54(19)
C34 P2 C28 C33 -122.4(2)
C27 P2 C28 C33 132.9(2)
Mn1 P2 C28 C33 10.2(2)
C34 P2 C28 C29 56.7(2)
C27 P2 C28 C29 -48.0(2)
Mn1 P2 C28 C29 -170.71(18)
C33 C28 C29 C30 -0.9(4)
P2 C28 C29 C30 -179.9(2)
C28 C29 C30 C31 1.3(4)
C29 C30 C31 C32 0.1(4)
C30 C31 C32 C33 -1.8(4)
C29 C28 C33 C32 -0.9(4)
P2 C28 C33 C32 178.2(2)
C31 C32 C33 C28 2.2(4)
C27 P2 C34 C35 -44.5(2)
C28 P2 C34 C35 -148.2(2)
Mn1 P2 C34 C35 79.0(2)
C27 P2 C34 C39 140.9(2)
C28 P2 C34 C39 37.2(2)
Mn1 P2 C34 C39 -95.6(2)
C39 C34 C35 C36 -0.5(4)
P2 C34 C35 C36 -175.3(2)
C34 C35 C36 C37 0.2(5)
C35 C36 C37 C38 0.2(5)
C36 C37 C38 C39 -0.2(5)
C35 C34 C39 C38 0.5(4)
P2 C34 C39 C38 175.2(2)
C37 C38 C39 C34 -0.1(5)
N6 Mn2 N5 C42 -176.09(19)
N4 Mn2 N5 C42 5.24(18)
P4 Mn2 N5 C42 100.95(18)
P3 Mn2 N5 C42 -74.05(18)
N6 Mn2 N5 C46 -1.61(17)
N4 Mn2 N5 C46 179.71(19)
P4 Mn2 N5 C46 -84.57(18)
P3 Mn2 N5 C46 100.42(17)
C49 N4 C41 C42 175.8(2)
Mn2 N4 C41 C42 3.6(3)
C49 N4 C41 C40 -2.5(4)
Mn2 N4 C41 C40 -174.7(2)
C46 N5 C42 C43 -0.4(3)
Mn2 N5 C42 C43 174.09(19)
C46 N5 C42 C41 -179.2(2)
Mn2 N5 C42 C41 -4.7(3)
N4 C41 C42 N5 0.5(3)
C40 C41 C42 N5 178.8(2)
N4 C41 C42 C43 -178.2(3)
C40 C41 C42 C43 0.2(4)
N5 C42 C43 C44 0.2(4)
C41 C42 C43 C44 178.7(3)
C42 C43 C44 C45 0.2(4)
C43 C44 C45 C46 -0.4(4)
C42 N5 C46 C45 0.2(3)
Mn2 N5 C46 C45 -174.31(18)
C42 N5 C46 C47 177.8(2)
Mn2 N5 C46 C47 3.3(3)
C44 C45 C46 N5 0.2(4)
C44 C45 C46 C47 -176.9(3)
C64 N6 C47 C46 176.6(2)
Mn2 N6 C47 C46 2.5(3)
C64 N6 C47 C48 -3.3(4)
Mn2 N6 C47 C48 -177.4(2)
N5 C46 C47 N6 -3.5(3)
C45 C46 C47 N6 173.8(2)
N5 C46 C47 C48 176.3(2)
C45 C46 C47 C48 -6.4(4)
C41 N4 C49 C50 -90.8(3)
Mn2 N4 C49 C50 80.8(2)
N4 C49 C50 C51 -62.7(3)
C49 C50 C51 P3 54.5(3)
C52 P3 C51 C50 178.65(19)
C58 P3 C51 C50 72.6(2)
Mn2 P3 C51 C50 -51.8(2)
C58 P3 C52 C53 -4.2(2)
C51 P3 C52 C53 -111.2(2)
Mn2 P3 C52 C53 124.79(19)
C58 P3 C52 C57 177.2(2)
C51 P3 C52 C57 70.1(2)
Mn2 P3 C52 C57 -53.8(2)
C57 C52 C53 C54 0.3(4)
P3 C52 C53 C54 -178.35(19)
C52 C53 C54 C55 -0.6(4)
C53 C54 C55 C56 0.4(4)
C54 C55 C56 C57 0.2(4)
C55 C56 C57 C52 -0.5(4)
C53 C52 C57 C56 0.3(4)
P3 C52 C57 C56 178.9(2)
C52 P3 C58 C59 88.4(2)
C51 P3 C58 C59 -166.68(19)
Mn2 P3 C58 C59 -44.0(2)
C52 P3 C58 C63 -94.2(2)
C51 P3 C58 C63 10.7(2)
Mn2 P3 C58 C63 133.3(2)
C63 C58 C59 C60 0.7(4)
P3 C58 C59 C60 178.25(19)
C58 C59 C60 C61 -1.1(4)
C59 C60 C61 C62 0.5(4)
C60 C61 C62 C63 0.5(4)
C61 C62 C63 C58 -1.0(4)
C59 C58 C63 C62 0.3(4)
P3 C58 C63 C62 -177.0(2)
C47 N6 C64 C65 -102.8(2)
Mn2 N6 C64 C65 70.8(3)
N6 C64 C65 C66 -69.9(3)
C64 C65 C66 P4 63.2(3)
C73 P4 C66 C65 177.93(18)
C67 P4 C66 C65 74.8(2)
Mn2 P4 C66 C65 -51.0(2)
C73 P4 C67 C68 124.3(2)
C66 P4 C67 C68 -131.7(2)
Mn2 P4 C67 C68 -10.2(2)
C73 P4 C67 C72 -56.0(2)
C66 P4 C67 C72 48.0(2)
Mn2 P4 C67 C72 169.44(18)
C72 C67 C68 C69 0.6(4)
P4 C67 C68 C69 -179.7(2)
C67 C68 C69 C70 -1.4(4)
C68 C69 C70 C71 0.7(4)
C69 C70 C71 C72 0.8(4)
C70 C71 C72 C67 -1.5(4)
C68 C67 C72 C71 0.8(4)
P4 C67 C72 C71 -178.9(2)
C66 P4 C73 C78 -131.9(2)
C67 P4 C73 C78 -29.2(2)
Mn2 P4 C73 C78 103.3(2)
C66 P4 C73 C74 51.1(2)
C67 P4 C73 C74 153.8(2)
Mn2 P4 C73 C74 -73.6(2)
C78 C73 C74 C75 0.5(4)
P4 C73 C74 C75 177.6(2)
C73 C74 C75 C76 0.2(5)
C74 C75 C76 C77 -0.9(5)
C75 C76 C77 C78 0.8(5)
C76 C77 C78 C73 0.0(4)
C74 C73 C78 C77 -0.6(4)
P4 C73 C78 C77 -177.7(2)
